data_7705594
loop_
_publ_author_name
'Tashiro, Shohei'
'Shimizu, Shun'
'Kuritani, Masumi'
'Shionoya, Mitsuhiko'

_publ_section_title
;
 Protonation-induced self-assembly of bis-phenanthroline macrocycles into
 nanofibers arrayed with tetrachloroaurate, hexachloroplatinate or
 phosphomolybdate ions.
;
_journal_issue 40
_journal_name_full 'Dalton transactions (Cambridge, England : 2003)'
_journal_page_first 13948
_journal_page_last 13953
_journal_paper_doi 10.1039/d0dt03287e
_journal_volume 49
_journal_year 2020
_chemical_formula_moiety '(C24 H17 N2), (Au Cl4)'
_chemical_formula_sum 'C24 H17 Au Cl4 N2'
_chemical_formula_weight 672.19
_space_group_crystal_system monoclinic
_space_group_IT_number 15
_space_group_name_Hall '-C 2yc'
_space_group_name_H-M_alt 'C 1 2/c 1'
_atom_sites_solution_hydrogens geom
_atom_sites_solution_primary direct
_atom_sites_solution_secondary difmap
_audit_update_record
;
2020-07-20 deposited with the CCDC.	2020-10-05 downloaded from the CCDC.
;
_cell_angle_alpha 90.0000
_cell_angle_beta 105.104(3)
_cell_angle_gamma 90.0000
_cell_formula_units_Z 8
_cell_length_a 23.2563(7)
_cell_length_b 8.9664(3)
_cell_length_c 22.4002(7)
_cell_measurement_reflns_used 9701
_cell_measurement_temperature 93
_cell_measurement_theta_max 28.53
_cell_measurement_theta_min 2.44
_cell_volume 4509.6(3)
_computing_cell_refinement 'CrysAlisPro 1.171.39.9g (Rigaku OD, 2015)'
_computing_data_collection 'CrysAlisPro 1.171.39.9g (Rigaku OD, 2015)'
_computing_data_reduction 'CrysAlisPro 1.171.39.9g (Rigaku OD, 2015)'
_computing_molecular_graphics 'CrystalStructure 4.2.2'
_computing_publication_material 'CrystalStructure 4.2.2 (Rigaku, 2016)'
_computing_structure_refinement 'SHELXL Version 2013/4 (Sheldrick, 2008)'
_computing_structure_solution 'SIR2004 (Burla, et al., 2005)'
_diffrn_ambient_temperature 93
_diffrn_detector_area_resol_mean 5.811
_diffrn_measured_fraction_theta_full 0.996
_diffrn_measured_fraction_theta_max 0.962
_diffrn_measurement_device_type 'Rigaku XtaLAB P200'
_diffrn_measurement_method \w
_diffrn_radiation_type 'Mo K\a'
_diffrn_radiation_wavelength 0.71075
_diffrn_reflns_av_R_equivalents 0.0204
_diffrn_reflns_Laue_measured_fraction_full 0.996
_diffrn_reflns_Laue_measured_fraction_max 0.962
_diffrn_reflns_limit_h_max 28
_diffrn_reflns_limit_h_min -30
_diffrn_reflns_limit_k_max 11
_diffrn_reflns_limit_k_min -11
_diffrn_reflns_limit_l_max 22
_diffrn_reflns_limit_l_min -28
_diffrn_reflns_number 17219
_diffrn_reflns_point_group_measured_fraction_full 0.996
_diffrn_reflns_point_group_measured_fraction_max 0.962
_diffrn_reflns_theta_full 25.242
_diffrn_reflns_theta_max 27.497
_diffrn_reflns_theta_min 2.535
_diffrn_standards_number 0
_exptl_absorpt_coefficient_mu 7.036
_exptl_absorpt_correction_T_max 1.000
_exptl_absorpt_correction_T_min 0.683
_exptl_absorpt_correction_type multi-scan
_exptl_absorpt_process_details
;
CrysAlisPro 1.171.39.9g (Rigaku Oxford Diffraction, 2015)
Empirical absorption correction using spherical harmonics,
 implemented in SCALE3 ABSPACK scaling algorithm.
;
_exptl_crystal_colour yellow
_exptl_crystal_density_diffrn 1.980
_exptl_crystal_density_method 'not measured'
_exptl_crystal_description block
_exptl_crystal_F_000 2576.00
_exptl_crystal_recrystallization_method 'Re-crystallisation from solvent'
_exptl_crystal_size_max 0.16
_exptl_crystal_size_mid 0.09
_exptl_crystal_size_min 0.07
_refine_diff_density_max 1.51
_refine_diff_density_min -0.83
_refine_ls_extinction_method none
_refine_ls_goodness_of_fit_ref 1.036
_refine_ls_hydrogen_treatment constr
_refine_ls_number_parameters 283
_refine_ls_number_reflns 4984
_refine_ls_number_restraints 0
_refine_ls_R_factor_all 0.0195
_refine_ls_R_factor_gt 0.0173
_refine_ls_shift/su_max 0.001
_refine_ls_structure_factor_coef Fsqd
_refine_ls_weighting_details 'w = 1/[\s^2^(Fo^2^)+(0.0168P)^2^+8.7639P] where P=(Fo^2^+2Fc^2^)/3'
_refine_ls_weighting_scheme calc
_refine_ls_wR_factor_gt 0.0403
_refine_ls_wR_factor_ref 0.0409
_reflns_Friedel_coverage 0.000
_reflns_number_gt 4681
_reflns_number_total 4984
_reflns_threshold_expression F^2^>2.0\s(F^2^)
_cod_data_source_file d0dt03287e2.cif
_cod_data_source_block HdppAuCl4
_cod_depositor_comments 'Adding full bibliography for 7705594--7705596.cif.'
_cod_database_code 7705594
_shelxl_version_number 2013-4

loop_
_space_group_symop_operation_xyz
'x, y, z'
'-x, y, -z+1/2'
'x+1/2, y+1/2, z'
'-x+1/2, y+1/2, -z+1/2'
'-x, -y, -z'
'x, -y, z-1/2'
'-x+1/2, -y+1/2, -z'
'x+1/2, -y+1/2, z-1/2'

loop_
_atom_site_label
_atom_site_type_symbol
_atom_site_fract_x
_atom_site_fract_y
_atom_site_fract_z
_atom_site_U_iso_or_equiv
_atom_site_adp_type
_atom_site_occupancy
_atom_site_site_symmetry_order
_atom_site_calc_flag
_atom_site_refinement_flags_posn
_atom_site_refinement_flags_adp
_atom_site_refinement_flags_occupancy
_atom_site_disorder_assembly
_atom_site_disorder_group
Au1 Au 0.5000 0.21279(2) 0.7500 0.01426(4) Uani 1 2 d S T P . .
Au2 Au 0.2500 -0.2500 0.5000 0.02232(4) Uani 1 2 d S . P . .
Cl1 Cl 0.5000 -0.04166(9) 0.7500 0.02153(17) Uani 1 2 d S T P . .
Cl2 Cl 0.46482(3) 0.21199(6) 0.64494(3) 0.01982(12) Uani 1 1 d . . . . .
Cl3 Cl 0.5000 0.46769(9) 0.7500 0.0295(2) Uani 1 2 d S T P . .
Cl4 Cl 0.27494(3) -0.24411(8) 0.40817(3) 0.02851(15) Uani 1 1 d . . . . .
Cl5 Cl 0.24288(3) 0.00514(8) 0.49872(3) 0.02889(14) Uani 1 1 d . . . . .
N1 N 0.36361(8) -0.0414(2) 0.62833(8) 0.0162(4) Uani 1 1 d . . . . .
H1 H 0.3624 0.0393 0.6057 0.019 Uiso 1 1 calc R U . . .
N2 N 0.39794(8) -0.0344(2) 0.52144(8) 0.0158(4) Uani 1 1 d . . . . .
C1 C 0.32718(10) 0.1172(3) 0.69791(11) 0.0202(5) Uani 1 1 d . . . . .
C2 C 0.29695(11) 0.2163(3) 0.65296(12) 0.0248(5) Uani 1 1 d . . . . .
H2 H 0.2893 0.1901 0.6105 0.030 Uiso 1 1 calc R U . . .
C3 C 0.27772(12) 0.3534(3) 0.66939(13) 0.0297(6) Uani 1 1 d . . . . .
H3 H 0.2568 0.4203 0.6384 0.036 Uiso 1 1 calc R U . . .
C4 C 0.28933(12) 0.3917(3) 0.73144(13) 0.0322(6) Uani 1 1 d . . . . .
H4 H 0.2760 0.4849 0.7430 0.039 Uiso 1 1 calc R U . . .
C5 C 0.32017(14) 0.2946(3) 0.77643(14) 0.0342(7) Uani 1 1 d . . . . .
H5 H 0.3285 0.3223 0.8188 0.041 Uiso 1 1 calc R U . . .
C6 C 0.33906(12) 0.1577(3) 0.76049(11) 0.0274(6) Uani 1 1 d . . . . .
H6 H 0.3600 0.0914 0.7917 0.033 Uiso 1 1 calc R U . . .
C7 C 0.34705(10) -0.0290(3) 0.68139(10) 0.0188(5) Uani 1 1 d . . . . .
C8 C 0.34987(10) -0.1577(3) 0.71744(10) 0.0208(5) Uani 1 1 d . . . . .
H8 H 0.3393 -0.1528 0.7556 0.025 Uiso 1 1 calc R U . . .
C9 C 0.36774(10) -0.2906(3) 0.69820(11) 0.0223(5) Uani 1 1 d . . . . .
H9 H 0.3695 -0.3767 0.7233 0.027 Uiso 1 1 calc R U . . .
C10 C 0.38360(10) -0.3018(3) 0.64160(10) 0.0186(5) Uani 1 1 d . . . . .
C11 C 0.40090(10) -0.4367(3) 0.61768(11) 0.0215(5) Uani 1 1 d . . . . .
H11 H 0.4005 -0.5275 0.6394 0.026 Uiso 1 1 calc R U . . .
C12 C 0.41794(10) -0.4375(3) 0.56451(11) 0.0217(5) Uani 1 1 d . . . . .
H12 H 0.4296 -0.5287 0.5495 0.026 Uiso 1 1 calc R U . . .
C13 C 0.41875(10) -0.3028(3) 0.53026(11) 0.0187(5) Uani 1 1 d . . . . .
C14 C 0.39991(9) -0.1678(3) 0.55078(10) 0.0172(5) Uani 1 1 d . . . . .
C15 C 0.38204(9) -0.1697(3) 0.60752(10) 0.0173(5) Uani 1 1 d . . . . .
C16 C 0.43734(11) -0.2961(3) 0.47509(11) 0.0217(5) Uani 1 1 d . . . . .
H16 H 0.4515 -0.3830 0.4592 0.026 Uiso 1 1 calc R U . . .
C17 C 0.43472(10) -0.1635(3) 0.44497(11) 0.0206(5) Uani 1 1 d . . . . .
H17 H 0.4465 -0.1584 0.4075 0.025 Uiso 1 1 calc R U . . .
C18 C 0.41454(9) -0.0326(3) 0.46879(10) 0.0165(5) Uani 1 1 d . . . . .
C19 C 0.41071(10) 0.1115(3) 0.43533(10) 0.0169(5) Uani 1 1 d . . . . .
C20 C 0.44534(10) 0.1369(3) 0.39339(10) 0.0190(5) Uani 1 1 d . . . . .
H20 H 0.4714 0.0612 0.3863 0.023 Uiso 1 1 calc R U . . .
C21 C 0.44173(11) 0.2713(3) 0.36234(11) 0.0206(5) Uani 1 1 d . . . . .
H21 H 0.4656 0.2877 0.3344 0.025 Uiso 1 1 calc R U . . .
C22 C 0.40351(11) 0.3821(3) 0.37167(11) 0.0226(5) Uani 1 1 d . . . . .
H22 H 0.4012 0.4742 0.3502 0.027 Uiso 1 1 calc R U . . .
C23 C 0.36844(11) 0.3583(3) 0.41253(11) 0.0248(5) Uani 1 1 d . . . . .
H23 H 0.3418 0.4337 0.4186 0.030 Uiso 1 1 calc R U . . .
C24 C 0.37237(11) 0.2244(3) 0.44431(11) 0.0214(5) Uani 1 1 d . . . . .
H24 H 0.3487 0.2092 0.4725 0.026 Uiso 1 1 calc R U . . .

loop_
_atom_site_aniso_label
_atom_site_aniso_U_11
_atom_site_aniso_U_22
_atom_site_aniso_U_33
_atom_site_aniso_U_23
_atom_site_aniso_U_13
_atom_site_aniso_U_12
Au1 0.01413(6) 0.01468(7) 0.01444(7) 0.000 0.00455(5) 0.000
Au2 0.01252(7) 0.04028(9) 0.01306(7) -0.00820(5) 0.00138(5) 0.00179(5)
Cl1 0.0226(4) 0.0152(4) 0.0242(4) 0.000 0.0015(3) 0.000
Cl2 0.0230(3) 0.0217(3) 0.0150(3) -0.0008(2) 0.0053(2) 0.0004(2)
Cl3 0.0415(5) 0.0158(4) 0.0233(4) 0.000 -0.0054(4) 0.000
Cl4 0.0208(3) 0.0500(4) 0.0151(3) -0.0076(3) 0.0054(2) 0.0024(3)
Cl5 0.0217(3) 0.0401(4) 0.0235(3) -0.0077(3) 0.0034(2) 0.0029(3)
N1 0.0152(9) 0.0210(10) 0.0114(9) 0.0019(8) 0.0020(7) 0.0000(8)
N2 0.0119(9) 0.0205(10) 0.0140(9) -0.0006(8) 0.0016(7) 0.0004(7)
C1 0.0188(12) 0.0266(13) 0.0173(12) -0.0043(10) 0.0084(10) -0.0062(9)
C2 0.0239(13) 0.0305(14) 0.0207(13) -0.0062(10) 0.0069(10) 0.0001(10)
C3 0.0266(14) 0.0284(15) 0.0364(15) -0.0040(12) 0.0125(12) -0.0006(11)
C4 0.0333(15) 0.0293(14) 0.0442(17) -0.0150(13) 0.0282(13) -0.0107(12)
C5 0.0461(18) 0.0364(17) 0.0286(15) -0.0154(13) 0.0247(14) -0.0218(13)
C6 0.0331(14) 0.0340(15) 0.0185(12) -0.0031(11) 0.0127(11) -0.0150(12)
C7 0.0127(11) 0.0297(13) 0.0126(11) -0.0015(9) 0.0007(9) -0.0045(9)
C8 0.0161(11) 0.0318(14) 0.0143(11) 0.0020(10) 0.0035(9) -0.0042(10)
C9 0.0170(12) 0.0281(14) 0.0186(12) 0.0069(10) -0.0013(9) -0.0051(10)
C10 0.0128(11) 0.0245(13) 0.0151(11) 0.0018(9) -0.0024(9) -0.0028(9)
C11 0.0180(12) 0.0209(12) 0.0213(12) 0.0054(10) -0.0028(10) -0.0006(9)
C12 0.0175(12) 0.0196(12) 0.0245(13) -0.0023(10) -0.0007(10) 0.0014(9)
C13 0.0147(11) 0.0214(12) 0.0179(12) -0.0014(9) 0.0003(9) -0.0003(9)
C14 0.0107(10) 0.0228(12) 0.0158(11) -0.0014(9) -0.0009(9) -0.0017(9)
C15 0.0109(10) 0.0231(12) 0.0150(11) -0.0003(9) -0.0016(8) -0.0017(9)
C16 0.0189(12) 0.0210(13) 0.0238(13) -0.0049(10) 0.0031(10) 0.0018(9)
C17 0.0191(12) 0.0271(13) 0.0163(11) -0.0025(10) 0.0061(9) -0.0011(10)
C18 0.0122(11) 0.0211(12) 0.0151(11) -0.0020(9) 0.0014(9) -0.0007(9)
C19 0.0168(11) 0.0214(12) 0.0112(11) -0.0021(9) 0.0013(9) -0.0015(9)
C20 0.0186(11) 0.0247(13) 0.0131(11) -0.0021(9) 0.0031(9) 0.0001(9)
C21 0.0225(13) 0.0274(13) 0.0116(11) -0.0017(9) 0.0042(10) -0.0039(10)
C22 0.0280(13) 0.0207(12) 0.0169(12) 0.0016(9) 0.0021(10) -0.0003(10)
C23 0.0275(13) 0.0225(13) 0.0242(13) -0.0014(10) 0.0061(11) 0.0044(10)
C24 0.0219(13) 0.0251(13) 0.0195(13) -0.0015(10) 0.0098(10) 0.0005(10)

loop_
_atom_type_symbol
_atom_type_description
_atom_type_scat_dispersion_real
_atom_type_scat_dispersion_imag
_atom_type_scat_source
C C 0.0033 0.0016
;
International Tables for Crystallography
(Vol. C, Tables 4.2.6.8 and 6.1.1.4)
;
H H 0.0000 0.0000
;
International Tables for Crystallography
(Vol. C, Table 6.1.1.4)
;
Au Au -2.0133 8.8022
;
International Tables for Crystallography
(Vol. C, Tables 4.2.6.8 and 6.1.1.4)
;
N N 0.0061 0.0033
;
International Tables for Crystallography
(Vol. C, Tables 4.2.6.8 and 6.1.1.4)
;
Cl Cl 0.1484 0.1585
;
International Tables for Crystallography
(Vol. C, Tables 4.2.6.8 and 6.1.1.4)
;

loop_
_geom_angle_atom_site_label_1
_geom_angle_atom_site_label_2
_geom_angle_atom_site_label_3
_geom_angle
_geom_angle_site_symmetry_1
_geom_angle_site_symmetry_3
_geom_angle_publ_flag
Cl2 Au1 Cl2 179.64(3) 2_656 . ?
Cl2 Au1 Cl1 89.818(14) 2_656 . ?
Cl2 Au1 Cl1 89.818(14) . . ?
Cl2 Au1 Cl3 90.182(14) 2_656 . ?
Cl2 Au1 Cl3 90.182(14) . . ?
Cl1 Au1 Cl3 180.0 . . ?
Cl4 Au2 Cl4 180.0 7_546 . ?
Cl4 Au2 Cl5 89.99(2) 7_546 . ?
Cl4 Au2 Cl5 90.01(2) . . ?
Cl4 Au2 Cl5 90.00(2) 7_546 7_546 ?
Cl4 Au2 Cl5 90.00(2) . 7_546 ?
Cl5 Au2 Cl5 180.0 . 7_546 ?
C7 N1 C15 124.4(2) . . ?
C7 N1 H1 117.8 . . ?
C15 N1 H1 117.8 . . ?
C18 N2 C14 117.23(19) . . ?
C2 C1 C6 119.3(2) . . ?
C2 C1 C7 121.4(2) . . ?
C6 C1 C7 119.3(2) . . ?
C1 C2 C3 120.7(2) . . ?
C1 C2 H2 119.6 . . ?
C3 C2 H2 119.6 . . ?
C4 C3 C2 119.5(3) . . ?
C4 C3 H3 120.3 . . ?
C2 C3 H3 120.3 . . ?
C5 C4 C3 120.2(3) . . ?
C5 C4 H4 119.9 . . ?
C3 C4 H4 119.9 . . ?
C6 C5 C4 120.7(3) . . ?
C6 C5 H5 119.6 . . ?
C4 C5 H5 119.6 . . ?
C5 C6 C1 119.6(3) . . ?
C5 C6 H6 120.2 . . ?
C1 C6 H6 120.2 . . ?
N1 C7 C8 117.3(2) . . ?
N1 C7 C1 118.5(2) . . ?
C8 C7 C1 124.1(2) . . ?
C9 C8 C7 120.6(2) . . ?
C9 C8 H8 119.7 . . ?
C7 C8 H8 119.7 . . ?
C8 C9 C10 121.1(2) . . ?
C8 C9 H9 119.4 . . ?
C10 C9 H9 119.4 . . ?
C15 C10 C9 116.8(2) . . ?
C15 C10 C11 118.8(2) . . ?
C9 C10 C11 124.3(2) . . ?
C12 C11 C10 120.9(2) . . ?
C12 C11 H11 119.6 . . ?
C10 C11 H11 119.6 . . ?
C11 C12 C13 121.1(2) . . ?
C11 C12 H12 119.5 . . ?
C13 C12 H12 119.5 . . ?
C14 C13 C16 116.2(2) . . ?
C14 C13 C12 120.1(2) . . ?
C16 C13 C12 123.7(2) . . ?
N2 C14 C13 125.0(2) . . ?
N2 C14 C15 117.2(2) . . ?
C13 C14 C15 117.8(2) . . ?
N1 C15 C10 119.7(2) . . ?
N1 C15 C14 119.1(2) . . ?
C10 C15 C14 121.2(2) . . ?
C17 C16 C13 119.1(2) . . ?
C17 C16 H16 120.4 . . ?
C13 C16 H16 120.4 . . ?
C16 C17 C18 120.9(2) . . ?
C16 C17 H17 119.6 . . ?
C18 C17 H17 119.6 . . ?
N2 C18 C17 121.5(2) . . ?
N2 C18 C19 117.7(2) . . ?
C17 C18 C19 120.8(2) . . ?
C24 C19 C20 118.5(2) . . ?
C24 C19 C18 121.0(2) . . ?
C20 C19 C18 120.6(2) . . ?
C21 C20 C19 120.5(2) . . ?
C21 C20 H20 119.8 . . ?
C19 C20 H20 119.8 . . ?
C20 C21 C22 120.4(2) . . ?
C20 C21 H21 119.8 . . ?
C22 C21 H21 119.8 . . ?
C21 C22 C23 119.9(2) . . ?
C21 C22 H22 120.1 . . ?
C23 C22 H22 120.1 . . ?
C24 C23 C22 119.9(2) . . ?
C24 C23 H23 120.0 . . ?
C22 C23 H23 120.0 . . ?
C23 C24 C19 120.8(2) . . ?
C23 C24 H24 119.6 . . ?
C19 C24 H24 119.6 . . ?

loop_
_geom_bond_atom_site_label_1
_geom_bond_atom_site_label_2
_geom_bond_distance
_geom_bond_site_symmetry_2
_geom_bond_publ_flag
Au1 Cl2 2.2813(6) 2_656 ?
Au1 Cl2 2.2813(6) . ?
Au1 Cl1 2.2815(8) . ?
Au1 Cl3 2.2855(8) . ?
Au2 Cl4 2.2786(6) 7_546 ?
Au2 Cl4 2.2786(6) . ?
Au2 Cl5 2.2934(7) . ?
Au2 Cl5 2.2934(7) 7_546 ?
N1 C7 1.346(3) . ?
N1 C15 1.352(3) . ?
N1 H1 0.8800 . ?
N2 C18 1.333(3) . ?
N2 C14 1.360(3) . ?
C1 C2 1.389(4) . ?
C1 C6 1.404(3) . ?
C1 C7 1.469(3) . ?
C2 C3 1.390(4) . ?
C2 H2 0.9500 . ?
C3 C4 1.388(4) . ?
C3 H3 0.9500 . ?
C4 C5 1.383(4) . ?
C4 H4 0.9500 . ?
C5 C6 1.381(4) . ?
C5 H5 0.9500 . ?
C6 H6 0.9500 . ?
C7 C8 1.401(3) . ?
C8 C9 1.368(4) . ?
C8 H8 0.9500 . ?
C9 C10 1.413(3) . ?
C9 H9 0.9500 . ?
C10 C15 1.405(3) . ?
C10 C11 1.423(3) . ?
C11 C12 1.350(3) . ?
C11 H11 0.9500 . ?
C12 C13 1.433(3) . ?
C12 H12 0.9500 . ?
C13 C14 1.405(3) . ?
C13 C16 1.413(3) . ?
C14 C15 1.437(3) . ?
C16 C17 1.361(4) . ?
C16 H16 0.9500 . ?
C17 C18 1.419(3) . ?
C17 H17 0.9500 . ?
C18 C19 1.484(3) . ?
C19 C24 1.398(3) . ?
C19 C20 1.406(3) . ?
C20 C21 1.383(3) . ?
C20 H20 0.9500 . ?
C21 C22 1.385(3) . ?
C21 H21 0.9500 . ?
C22 C23 1.392(4) . ?
C22 H22 0.9500 . ?
C23 C24 1.387(4) . ?
C23 H23 0.9500 . ?
C24 H24 0.9500 . ?

loop_
_geom_hbond_atom_site_label_D
_geom_hbond_atom_site_label_H
_geom_hbond_atom_site_label_A
_geom_hbond_site_symmetry_D
_geom_hbond_site_symmetry_H
_geom_hbond_site_symmetry_A
_geom_hbond_distance_DA
_geom_hbond_distance_DH
_geom_hbond_distance_HA
_geom_hbond_angle_DHA
_geom_hbond_publ_flag
N1 H1 Cl2 . . . 3.223(2) 0.880 2.785 112.2 no
N1 H1 N2 . . . 2.715(3) 0.880 2.344 105.5 no

loop_
_geom_torsion_atom_site_label_1
_geom_torsion_atom_site_label_2
_geom_torsion_atom_site_label_3
_geom_torsion_atom_site_label_4
_geom_torsion
_geom_torsion_site_symmetry_1
_geom_torsion_site_symmetry_2
_geom_torsion_site_symmetry_3
_geom_torsion_site_symmetry_4
_geom_torsion_publ_flag
C6 C1 C2 C3 -1.0(4) . . . . ?
C7 C1 C2 C3 179.1(2) . . . . ?
C1 C2 C3 C4 0.5(4) . . . . ?
C2 C3 C4 C5 0.5(4) . . . . ?
C3 C4 C5 C6 -1.0(4) . . . . ?
C4 C5 C6 C1 0.4(4) . . . . ?
C2 C1 C6 C5 0.5(4) . . . . ?
C7 C1 C6 C5 -179.6(2) . . . . ?
C15 N1 C7 C8 0.7(3) . . . . ?
C15 N1 C7 C1 -179.2(2) . . . . ?
C2 C1 C7 N1 33.0(3) . . . . ?
C6 C1 C7 N1 -146.9(2) . . . . ?
C2 C1 C7 C8 -146.9(2) . . . . ?
C6 C1 C7 C8 33.2(3) . . . . ?
N1 C7 C8 C9 -1.2(3) . . . . ?
C1 C7 C8 C9 178.6(2) . . . . ?
C7 C8 C9 C10 -0.2(3) . . . . ?
C8 C9 C10 C15 2.1(3) . . . . ?
C8 C9 C10 C11 -178.1(2) . . . . ?
C15 C10 C11 C12 2.7(3) . . . . ?
C9 C10 C11 C12 -177.1(2) . . . . ?
C10 C11 C12 C13 -0.4(3) . . . . ?
C11 C12 C13 C14 -2.0(3) . . . . ?
C11 C12 C13 C16 178.6(2) . . . . ?
C18 N2 C14 C13 0.8(3) . . . . ?
C18 N2 C14 C15 179.97(19) . . . . ?
C16 C13 C14 N2 0.6(3) . . . . ?
C12 C13 C14 N2 -178.9(2) . . . . ?
C16 C13 C14 C15 -178.5(2) . . . . ?
C12 C13 C14 C15 2.0(3) . . . . ?
C7 N1 C15 C10 1.3(3) . . . . ?
C7 N1 C15 C14 -178.5(2) . . . . ?
C9 C10 C15 N1 -2.6(3) . . . . ?
C11 C10 C15 N1 177.57(19) . . . . ?
C9 C10 C15 C14 177.2(2) . . . . ?
C11 C10 C15 C14 -2.6(3) . . . . ?
N2 C14 C15 N1 0.9(3) . . . . ?
C13 C14 C15 N1 -179.9(2) . . . . ?
N2 C14 C15 C10 -178.9(2) . . . . ?
C13 C14 C15 C10 0.3(3) . . . . ?
C14 C13 C16 C17 -1.5(3) . . . . ?
C12 C13 C16 C17 178.0(2) . . . . ?
C13 C16 C17 C18 1.0(4) . . . . ?
C14 N2 C18 C17 -1.4(3) . . . . ?
C14 N2 C18 C19 178.07(19) . . . . ?
C16 C17 C18 N2 0.5(3) . . . . ?
C16 C17 C18 C19 -178.9(2) . . . . ?
N2 C18 C19 C24 -22.9(3) . . . . ?
C17 C18 C19 C24 156.6(2) . . . . ?
N2 C18 C19 C20 157.6(2) . . . . ?
C17 C18 C19 C20 -22.9(3) . . . . ?
C24 C19 C20 C21 0.6(3) . . . . ?
C18 C19 C20 C21 -179.9(2) . . . . ?
C19 C20 C21 C22 -0.7(3) . . . . ?
C20 C21 C22 C23 0.0(4) . . . . ?
C21 C22 C23 C24 0.7(4) . . . . ?
C22 C23 C24 C19 -0.8(4) . . . . ?
C20 C19 C24 C23 0.1(3) . . . . ?
C18 C19 C24 C23 -179.4(2) . . . . ?
